data_2219836
loop_
_publ_author_name
'Bao, Feng-Yu'

_publ_section_title
;
 2,6-Dichlorobenzaldehyde oxime
;
_journal_coeditor_code DN2391
_journal_issue 11
_journal_name_full 'Acta Crystallographica Section E'
_journal_page_first o2134
_journal_paper_doi 10.1107/S1600536808033217
_journal_volume 64
_journal_year 2008
_chemical_formula_iupac 'C7 H5 Cl2 N O'
_chemical_formula_moiety 'C7 H5 Cl2 N O'
_chemical_formula_sum 'C7 H5 Cl2 N O'
_chemical_formula_weight 190.02
_chemical_name_systematic
;
2,6-Dichlorobenzaldehyde oxime
;
_space_group_IT_number 2
_symmetry_cell_setting triclinic
_symmetry_space_group_name_Hall '-P 1'
_symmetry_space_group_name_H-M 'P -1'
_atom_sites_solution_hydrogens geom
_atom_sites_solution_primary direct
_atom_sites_solution_secondary difmap
_cell_angle_alpha 89.1080(10)
_cell_angle_beta 88.5450(10)
_cell_angle_gamma 85.2960(10)
_cell_formula_units_Z 4
_cell_length_a 3.80740(10)
_cell_length_b 14.3712(2)
_cell_length_c 14.3835(3)
_cell_measurement_reflns_used 5529
_cell_measurement_temperature 296(2)
_cell_measurement_theta_max 27.4
_cell_measurement_theta_min 2.8
_cell_volume 784.04(3)
_computing_cell_refinement 'SAINT (Bruker, 1998)'
_computing_data_collection 'SMART (Bruker, 1998)'
_computing_data_reduction 'SAINT (Bruker, 1998)'
_computing_molecular_graphics
;
ORTEPIII (Burnett & Johnson, 1996), ORTEP-3 for Windows (Farrugia,
1997) and
PLATON (Spek, 2003)
;
_computing_publication_material 'SHELXL97 (Sheldrick, 2008)'
_computing_structure_refinement 'SHELXL97 (Sheldrick, 2008)'
_computing_structure_solution 'SHELXS97 (Sheldrick, 2008)'
_diffrn_ambient_temperature 296(2)
_diffrn_measured_fraction_theta_full 0.995
_diffrn_measured_fraction_theta_max 0.995
_diffrn_measurement_device_type 'Bruker SMART CCD area-detector'
_diffrn_measurement_method \w
_diffrn_radiation_monochromator graphite
_diffrn_radiation_source 'fine-focus sealed tube'
_diffrn_radiation_type MoK\a
_diffrn_radiation_wavelength 0.71073
_diffrn_reflns_av_R_equivalents 0.0176
_diffrn_reflns_av_sigmaI/netI 0.0162
_diffrn_reflns_limit_h_max 4
_diffrn_reflns_limit_h_min -4
_diffrn_reflns_limit_k_max 17
_diffrn_reflns_limit_k_min -17
_diffrn_reflns_limit_l_max 18
_diffrn_reflns_limit_l_min -18
_diffrn_reflns_number 11107
_diffrn_reflns_theta_full 26.50
_diffrn_reflns_theta_max 26.50
_diffrn_reflns_theta_min 1.42
_exptl_absorpt_coefficient_mu 0.761
_exptl_absorpt_correction_T_max 0.884
_exptl_absorpt_correction_T_min 0.818
_exptl_absorpt_correction_type multi-scan
_exptl_absorpt_process_details '(SADABS; Bruker, 1998)'
_exptl_crystal_colour colourless
_exptl_crystal_density_diffrn 1.610
_exptl_crystal_density_method 'not measured'
_exptl_crystal_description block
_exptl_crystal_F_000 384
_exptl_crystal_size_max 0.26
_exptl_crystal_size_mid 0.24
_exptl_crystal_size_min 0.16
_refine_diff_density_max 0.401
_refine_diff_density_min -0.308
_refine_ls_extinction_method none
_refine_ls_goodness_of_fit_ref 1.055
_refine_ls_hydrogen_treatment constr
_refine_ls_matrix_type full
_refine_ls_number_parameters 201
_refine_ls_number_reflns 3235
_refine_ls_number_restraints 0
_refine_ls_restrained_S_all 1.055
_refine_ls_R_factor_all 0.0383
_refine_ls_R_factor_gt 0.0323
_refine_ls_shift/su_max 0.001
_refine_ls_shift/su_mean 0.000
_refine_ls_structure_factor_coef Fsqd
_refine_ls_weighting_details 'calc w=1/[\s^2^(Fo^2^)+(0.0352P)^2^+0.3155P] where P=(Fo^2^+2Fc^2^)/3'
_refine_ls_weighting_scheme calc
_refine_ls_wR_factor_gt 0.0799
_refine_ls_wR_factor_ref 0.0845
_reflns_number_gt 2809
_reflns_number_total 3235
_reflns_threshold_expression I>2\s(I)
_cod_data_source_file dn2391.cif
_cod_data_source_block I
_cod_depositor_comments
;
The following automatic conversions were performed:
'_symmetry_cell_setting' value 'Triclinic' changed to 'triclinic'
according to '/home/saulius/struct/CIF-dictionaries/cif_core.dic'
dictionary named 'cif_core.dic' version 2.4.1 from 2010-06-29.

Automatic conversion script
Id: cif_fix_enum 1527 2010-12-29 10:47:43Z saulius 

The following automatic conversions were performed:

'_symmetry_cell_setting' value 'Triclinic' changed to 'triclinic'
according to /home/saulius/struct/CIF-dictionaries/cif_core.dic
dictionary named 'cif_core.dic' version 2.4.1 from 2010-06-29.

Automatic conversion script
Id: cif_fix_values 1715 2011-07-08 13:25:40Z adriana 
;
_cod_database_code 2219836
_cod_database_fobs_code 2219836

loop_
_symmetry_equiv_pos_as_xyz
'x, y, z'
'-x, -y, -z'

loop_
_atom_site_type_symbol
_atom_site_label
_atom_site_fract_x
_atom_site_fract_y
_atom_site_fract_z
_atom_site_U_iso_or_equiv
_atom_site_adp_type
_atom_site_calc_flag
_atom_site_refinement_flags
_atom_site_occupancy
Cl Cl1 0.16981(16) 0.12516(3) 1.04669(4) 0.06328(16) Uani d . 1
Cl Cl2 -0.28140(15) 0.39071(3) 0.79443(4) 0.05813(16) Uani d . 1
N N1 -0.0849(4) 0.39836(10) 0.99884(10) 0.0430(3) Uani d . 1
O O1 -0.2185(4) 0.44211(9) 1.07941(9) 0.0574(4) Uani d . 1
H H1 -0.1779 0.4973 1.0774 0.086 Uiso calc R 1
C C1 -0.0441(4) 0.25470(11) 0.91699(11) 0.0371(4) Uani d . 1
C C2 0.1056(5) 0.16371(12) 0.93282(13) 0.0426(4) Uani d . 1
C C3 0.2132(6) 0.10360(13) 0.86200(16) 0.0551(5) Uani d . 1
H H3 0.3128 0.0437 0.8752 0.066 Uiso calc R 1
C C4 0.1703(7) 0.13390(15) 0.77145(16) 0.0653(6) Uani d . 1
H H4 0.2431 0.0943 0.7229 0.078 Uiso calc R 1
C C5 0.0202(6) 0.22243(15) 0.75209(14) 0.0599(5) Uani d . 1
H H5 -0.0105 0.2422 0.6908 0.072 Uiso calc R 1
C C6 -0.0839(5) 0.28136(12) 0.82397(13) 0.0434(4) Uani d . 1
C C7 -0.1573(5) 0.31429(12) 0.99624(12) 0.0416(4) Uani d . 1
H H7 -0.2847 0.2895 1.0454 0.050 Uiso calc R 1
Cl Cl3 0.60840(16) 0.62545(3) 0.44764(4) 0.06139(16) Uani d . 1
Cl Cl4 0.35612(19) 0.88605(4) 0.71520(4) 0.07117(19) Uani d . 1
N N2 0.4237(4) 0.89871(10) 0.50330(10) 0.0429(3) Uani d . 1
O O2 0.2629(4) 0.94385(9) 0.42708(9) 0.0538(3) Uani d . 1
H H2 0.3079 0.9987 0.4256 0.081 Uiso calc R 1
C C8 0.5024(4) 0.75283(11) 0.58413(11) 0.0384(4) Uani d . 1
C C9 0.6303(5) 0.66160(12) 0.56212(13) 0.0421(4) Uani d . 1
C C10 0.7785(5) 0.59945(13) 0.62661(16) 0.0546(5) Uani d . 1
H H10 0.8605 0.5393 0.6093 0.065 Uiso calc R 1
C C11 0.8035(6) 0.62748(15) 0.71651(16) 0.0618(6) Uani d . 1
H H11 0.9070 0.5864 0.7604 0.074 Uiso calc R 1
C C12 0.6773(6) 0.71567(15) 0.74256(14) 0.0612(6) Uani d . 1
H H12 0.6931 0.7340 0.8039 0.073 Uiso calc R 1
C C13 0.5265(5) 0.77725(12) 0.67727(13) 0.0477(4) Uani d . 1
C C14 0.3507(5) 0.81491(11) 0.51094(12) 0.0406(4) Uani d . 1
H H14 0.1973 0.7919 0.4693 0.049 Uiso calc R 1

loop_
_atom_site_aniso_label
_atom_site_aniso_U_11
_atom_site_aniso_U_22
_atom_site_aniso_U_33
_atom_site_aniso_U_12
_atom_site_aniso_U_13
_atom_site_aniso_U_23
Cl1 0.0848(4) 0.0441(3) 0.0602(3) 0.0013(2) -0.0151(3) 0.0096(2)
Cl2 0.0817(4) 0.0398(3) 0.0525(3) 0.0009(2) -0.0155(2) 0.0047(2)
N1 0.0565(9) 0.0348(7) 0.0375(8) -0.0012(6) -0.0006(6) -0.0057(6)
O1 0.0891(11) 0.0393(7) 0.0429(7) -0.0001(7) 0.0089(7) -0.0099(6)
C1 0.0395(9) 0.0296(8) 0.0428(9) -0.0062(6) -0.0018(7) -0.0032(7)
C2 0.0440(10) 0.0329(8) 0.0514(10) -0.0052(7) -0.0040(8) -0.0010(7)
C3 0.0587(12) 0.0330(9) 0.0729(14) 0.0009(8) 0.0011(10) -0.0095(9)
C4 0.0859(16) 0.0477(12) 0.0617(13) -0.0014(11) 0.0098(12) -0.0206(10)
C5 0.0861(16) 0.0497(11) 0.0445(11) -0.0080(10) 0.0018(10) -0.0081(9)
C6 0.0516(10) 0.0331(8) 0.0462(10) -0.0065(7) -0.0038(8) -0.0026(7)
C7 0.0480(10) 0.0349(9) 0.0417(9) -0.0035(7) 0.0023(7) 0.0002(7)
Cl3 0.0811(4) 0.0450(3) 0.0574(3) 0.0006(2) 0.0000(3) -0.0139(2)
Cl4 0.1140(5) 0.0476(3) 0.0511(3) -0.0031(3) 0.0111(3) -0.0128(2)
N2 0.0526(9) 0.0351(7) 0.0403(8) -0.0002(6) -0.0031(6) 0.0031(6)
O2 0.0744(9) 0.0380(7) 0.0486(7) 0.0001(6) -0.0127(7) 0.0071(6)
C8 0.0419(9) 0.0317(8) 0.0422(9) -0.0069(7) 0.0001(7) 0.0022(7)
C9 0.0444(10) 0.0337(8) 0.0488(10) -0.0068(7) -0.0008(8) -0.0002(7)
C10 0.0569(12) 0.0343(9) 0.0728(14) -0.0048(8) -0.0082(10) 0.0080(9)
C11 0.0744(15) 0.0481(11) 0.0644(13) -0.0124(10) -0.0206(11) 0.0208(10)
C12 0.0871(16) 0.0552(12) 0.0443(11) -0.0219(11) -0.0113(10) 0.0082(9)
C13 0.0630(12) 0.0371(9) 0.0441(10) -0.0105(8) 0.0017(8) -0.0001(7)
C14 0.0451(10) 0.0346(9) 0.0422(9) -0.0027(7) -0.0020(7) -0.0020(7)

loop_
_atom_type_symbol
_atom_type_description
_atom_type_scat_dispersion_real
_atom_type_scat_dispersion_imag
_atom_type_scat_source
C C 0.0033 0.0016 'International Tables Vol C Tables 4.2.6.8 and 6.1.1.4'
H H 0.0000 0.0000 'International Tables Vol C Tables 4.2.6.8 and 6.1.1.4'
N N 0.0061 0.0033 'International Tables Vol C Tables 4.2.6.8 and 6.1.1.4'
O O 0.0106 0.0060 'International Tables Vol C Tables 4.2.6.8 and 6.1.1.4'
Cl Cl 0.1484 0.1585 'International Tables Vol C Tables 4.2.6.8 and 6.1.1.4'

loop_
_geom_angle_atom_site_label_1
_geom_angle_atom_site_label_2
_geom_angle_atom_site_label_3
_geom_angle
C7 N1 O1 111.93(15)
N1 O1 H1 109.5
C6 C1 C2 115.78(16)
C6 C1 C7 124.33(15)
C2 C1 C7 119.86(15)
C3 C2 C1 123.02(18)
C3 C2 Cl1 118.10(15)
C1 C2 Cl1 118.86(14)
C4 C3 C2 118.71(18)
C4 C3 H3 120.6
C2 C3 H3 120.6
C3 C4 C5 120.56(19)
C3 C4 H4 119.7
C5 C4 H4 119.7
C6 C5 C4 119.7(2)
C6 C5 H5 120.2
C4 C5 H5 120.2
C5 C6 C1 122.23(17)
C5 C6 Cl2 117.14(15)
C1 C6 Cl2 120.61(13)
N1 C7 C1 121.30(16)
N1 C7 H7 119.4
C1 C7 H7 119.4
C14 N2 O2 111.98(15)
N2 O2 H2 109.5
C13 C8 C9 115.73(16)
C13 C8 C14 124.76(16)
C9 C8 C14 119.50(15)
C10 C9 C8 122.98(18)
C10 C9 Cl3 118.38(15)
C8 C9 Cl3 118.63(14)
C11 C10 C9 119.02(19)
C11 C10 H10 120.5
C9 C10 H10 120.5
C10 C11 C12 120.62(19)
C10 C11 H11 119.7
C12 C11 H11 119.7
C11 C12 C13 119.8(2)
C11 C12 H12 120.1
C13 C12 H12 120.1
C12 C13 C8 121.80(18)
C12 C13 Cl4 117.71(16)
C8 C13 Cl4 120.46(14)
N2 C14 C8 121.45(16)
N2 C14 H14 119.3
C8 C14 H14 119.3

loop_
_geom_bond_atom_site_label_1
_geom_bond_atom_site_label_2
_geom_bond_distance
Cl1 C2 1.7376(19)
Cl2 C6 1.7370(18)
N1 C7 1.262(2)
N1 O1 1.3919(19)
O1 H1 0.8200
C1 C6 1.394(2)
C1 C2 1.401(2)
C1 C7 1.471(2)
C2 C3 1.378(3)
C3 C4 1.376(3)
C3 H3 0.9300
C4 C5 1.379(3)
C4 H4 0.9300
C5 C6 1.376(3)
C5 H5 0.9300
C7 H7 0.9300
Cl3 C9 1.7403(19)
Cl4 C13 1.7336(19)
N2 C14 1.261(2)
N2 O2 1.3945(18)
O2 H2 0.8200
C8 C13 1.397(2)
C8 C9 1.399(2)
C8 C14 1.468(2)
C9 C10 1.377(3)
C10 C11 1.368(3)
C10 H10 0.9300
C11 C12 1.372(3)
C11 H11 0.9300
C12 C13 1.383(3)
C12 H12 0.9300
C14 H14 0.9300

loop_
_geom_hbond_atom_site_label_D
_geom_hbond_atom_site_label_H
_geom_hbond_atom_site_label_A
_geom_hbond_site_symmetry_A
_geom_hbond_distance_DH
_geom_hbond_distance_HA
_geom_hbond_distance_DA
_geom_hbond_angle_DHA
O1 H1 N1 2_567 0.82 2.14 2.854(2) 145.0
O2 H2 N2 2_676 0.82 2.15 2.850(2) 143.6

loop_
_cod_related_entry_id
_cod_related_entry_database
_cod_related_entry_code
1 ChemSpider 7855189
